data_4130818
loop_
_publ_author_name
'Kennemur, Jennifer L.'
'Kortman, Gregory D.'
'Hull, Kami L.'

_publ_section_title
;
 Rhodium-Catalyzed Regiodivergent Hydrothiolation of Allyl Amines and
 Imines.
;
_journal_issue 36
_journal_name_full 'Journal of the American Chemical Society'
_journal_page_first 11914
_journal_page_last 11919
_journal_paper_doi 10.1021/jacs.6b07142
_journal_volume 138
_journal_year 2016
_chemical_formula_moiety 'C22 H23 Cl N O2 S2'
_chemical_formula_sum 'C22 H23 Cl N O2 S2'
_chemical_formula_weight 432.98
_chemical_name_systematic C22H23ClNO2S2
_space_group_crystal_system orthorhombic
_space_group_IT_number 33
_space_group_name_Hall 'P -2bc 2a'
_space_group_name_H-M_alt 'P 21 n b'
_atom_sites_solution_hydrogens geom
_audit_creation_date 2015-12-15
_audit_creation_method
;
Olex2 1.2
(compiled 2015.09.30 svn.r3233 for OlexSys, GUI svn.r5103)
;
_cell_angle_alpha 90
_cell_angle_beta 90
_cell_angle_gamma 90
_cell_formula_units_Z 4
_cell_length_a 9.4658(4)
_cell_length_b 11.3757(4)
_cell_length_c 19.3517(7)
_cell_measurement_reflns_used 5669
_cell_measurement_temperature 100.15
_cell_measurement_theta_max 27.914
_cell_measurement_theta_min 2.761
_cell_volume 2083.79(14)
_computing_cell_refinement 'SAINT v8.34A (Bruker, 2013)'
_computing_data_collection
;
CrystalClear-SM Expert 2.0 r7 (Rigaku, 2011)
;
_computing_data_reduction 'SAINT v8.34A (Bruker, 2013)'
_computing_molecular_graphics 'Olex2 (Dolomanov et al., 2009)'
_computing_publication_material 'Olex2 (Dolomanov et al., 2009)'
_computing_structure_refinement 'XL (Sheldrick, 2008)'
_computing_structure_solution 'XS (Sheldrick, 2008)'
_diffrn_ambient_temperature 100.15
_diffrn_detector CCD
_diffrn_detector_type 'Rigaku Saturn724+'
_diffrn_measured_fraction_theta_full 1.000
_diffrn_measured_fraction_theta_max 0.999
_diffrn_measurement_device 'AFC12 (Right): Kappa 3 circle'
_diffrn_measurement_device_type 'Bruker APEX-II CCD'
_diffrn_measurement_method 'profile data from \w-scans'
_diffrn_measurement_specimen_support 'Mitegen 50um'
_diffrn_radiation_collimation 0.3
_diffrn_radiation_monochromator Confocal
_diffrn_radiation_probe x-ray
_diffrn_radiation_type MoK\a
_diffrn_radiation_wavelength 0.71073
_diffrn_reflns_av_R_equivalents 0.0696
_diffrn_reflns_av_unetI/netI 0.0530
_diffrn_reflns_Laue_measured_fraction_full 1.000
_diffrn_reflns_Laue_measured_fraction_max 0.999
_diffrn_reflns_limit_h_max 12
_diffrn_reflns_limit_h_min -12
_diffrn_reflns_limit_k_max 14
_diffrn_reflns_limit_k_min -14
_diffrn_reflns_limit_l_max 25
_diffrn_reflns_limit_l_min -25
_diffrn_reflns_number 26612
_diffrn_reflns_point_group_measured_fraction_full 1.000
_diffrn_reflns_point_group_measured_fraction_max 0.999
_diffrn_reflns_theta_full 26.000
_diffrn_reflns_theta_max 27.914
_diffrn_reflns_theta_min 2.077
_diffrn_source 'Rotating Anode'
_diffrn_source_current 24.0
_diffrn_source_power 1.2
_diffrn_source_target Mo
_diffrn_source_type 'Rotating Anode'
_diffrn_source_voltage 50.0
_exptl_absorpt_coefficient_mu 0.402
_exptl_absorpt_correction_T_max 0.974
_exptl_absorpt_correction_T_min 0.872
_exptl_absorpt_correction_type integration
_exptl_absorpt_process_details
;
SADABS-2014/4 (Bruker,2014/4) was used for absorption correction.
wR2(int) was 0.0646 before and 0.0602 after correction.
The Ratio of minimum to maximum transmission is 0.8712.
The \l/2 correction factor is Not present.
;
_exptl_crystal_colour colourless
_exptl_crystal_colour_primary colourless
_exptl_crystal_density_diffrn 1.380
_exptl_crystal_description needle
_exptl_crystal_F_000 908
_exptl_crystal_recrystallization_method
;
A 40 mg sample was dissolved in 600 uL of DCM 
and layered with 2 mL hexane. The mixture was 
allowed to sit overnight resulting in the 
formation of colorless needles.
;
_exptl_crystal_size_max 0.342
_exptl_crystal_size_mid 0.071
_exptl_crystal_size_min 0.066
_refine_diff_density_max 1.210
_refine_diff_density_min -0.499
_refine_diff_density_rms 0.071
_refine_ls_abs_structure_details
;
 Refined as an inversion twin.
;
_refine_ls_abs_structure_Flack 0.12(11)
_refine_ls_extinction_method none
_refine_ls_goodness_of_fit_ref 1.017
_refine_ls_hydrogen_treatment constr
_refine_ls_matrix_type full
_refine_ls_number_parameters 256
_refine_ls_number_reflns 4948
_refine_ls_number_restraints 1
_refine_ls_restrained_S_all 1.017
_refine_ls_R_factor_all 0.0588
_refine_ls_R_factor_gt 0.0463
_refine_ls_shift/su_max 0.000
_refine_ls_shift/su_mean 0.000
_refine_ls_structure_factor_coef Fsqd
_refine_ls_weighting_details 'w=1/[\s^2^(Fo^2^)+(0.0733P)^2^] where P=(Fo^2^+2Fc^2^)/3'
_refine_ls_weighting_scheme calc
_refine_ls_wR_factor_gt 0.1159
_refine_ls_wR_factor_ref 0.1210
_reflns_Friedel_coverage 0.888
_reflns_Friedel_fraction_full 1.000
_reflns_Friedel_fraction_max 0.999
_reflns_number_gt 4113
_reflns_number_total 4948
_reflns_threshold_expression 'I > 2\s(I)'
_cod_data_source_file ja6b07142_si_001.cif
_cod_data_source_block cm76x_0m
_cod_database_code 4130818
_shelxl_version_number 2013-4
_shelx_space_group_comment
;
The symmetry employed for this shelxl refinement is uniquely defined
by the following loop, which should always be used as a source of
symmetry information in preference to the above space-group names.
They are only intended as comments.
;
_shelx_estimated_absorpt_t_max 0.974
_shelx_estimated_absorpt_t_min 0.875
_olex2_refinement_description
;
1. Twinned data refinement
 Scales: 0.88(11) 0.12(11)
2. Fixed Uiso
 At 1.2 times of:
  All C(H) groups, All N(H,H) groups
 At 1.5 times of:
  All C(H,H,H) groups
3.a Ternary CH refined with riding coordinates:
 C14(H14), C15(H15)
3.b Secondary CH2 refined with riding coordinates:
 N11(H11A,H11B)
3.c Aromatic/amide H refined with riding coordinates:
 C3(H3), C4(H4), C6(H6), C7(H7), C9(H9), C10(H10), C12(H12), C13(H13),
 C18(H18), C19(H19), C20(H20), C21(H21), C22(H22)
3.d Idealised Me refined as rotating group:
 C1(H1A,H1B,H1C), C16(H16A,H16B,H16C)
;
_olex2_exptl_crystal_mounting_method
;
The data crystal was mounted using oil (Parantone
-N, Exxon) to a 0.3 mm cryo-loop (Hampton 
Research) with the (1 1 2) scattering planes roughly
 normal to the spindle axis.
;
_olex2_submission_special_instructions 'No special instructions were received'

loop_
_space_group_symop_operation_xyz
'x, y, z'
'x+1/2, -y, -z'
'x, y+1/2, -z+1/2'
'x+1/2, -y+1/2, z+1/2'

loop_
_atom_site_label
_atom_site_type_symbol
_atom_site_fract_x
_atom_site_fract_y
_atom_site_fract_z
_atom_site_U_iso_or_equiv
_atom_site_adp_type
_atom_site_occupancy
_atom_site_site_symmetry_order
_atom_site_calc_flag
_atom_site_refinement_flags_posn
Cl1 Cl 0.27687(17) 0.59534(10) 0.61926(7) 0.0399(4) Uani 1 1 d .
S1 S 0.23528(11) -0.03012(8) 0.52644(5) 0.0161(2) Uani 1 1 d .
S2 S 0.20260(16) 0.06487(11) 0.31548(6) 0.0340(3) Uani 1 1 d .
O1 O 0.3421(4) -0.1182(3) 0.53558(16) 0.0235(7) Uani 1 1 d .
O2 O 0.0959(3) -0.0633(3) 0.50609(17) 0.0237(7) Uani 1 1 d .
N11 N 0.2971(4) 0.0563(3) 0.46571(17) 0.0174(7) Uani 1 1 d .
H11A H 0.3913 0.0837 0.4811 0.021 Uiso 1 1 calc R
H11B H 0.3126 0.0070 0.4242 0.021 Uiso 1 1 calc R
C1 C 0.2410(6) 0.3240(4) 0.7568(2) 0.0339(11) Uani 1 1 d .
H1A H 0.2662 0.2922 0.8022 0.051 Uiso 1 1 calc GR
H1B H 0.1503 0.3651 0.7600 0.051 Uiso 1 1 calc GR
H1C H 0.3142 0.3792 0.7416 0.051 Uiso 1 1 calc GR
C2 C 0.2293(5) 0.2249(4) 0.7054(2) 0.0227(9) Uani 1 1 d .
C3 C 0.3425(5) 0.1488(4) 0.6956(2) 0.0264(10) Uani 1 1 d .
H3 H 0.4223 0.1541 0.7253 0.032 Uiso 1 1 calc R
C4 C 0.3413(5) 0.0657(4) 0.6436(2) 0.0199(9) Uani 1 1 d .
H4 H 0.4205 0.0158 0.6367 0.024 Uiso 1 1 calc R
C5 C 0.2236(5) 0.0558(3) 0.60182(19) 0.0164(8) Uani 1 1 d .
C6 C 0.1055(5) 0.1245(4) 0.6136(2) 0.0191(8) Uani 1 1 d .
H6 H 0.0224 0.1131 0.5868 0.023 Uiso 1 1 calc R
C7 C 0.1089(5) 0.2100(4) 0.6646(2) 0.0201(9) Uani 1 1 d .
H7 H 0.0288 0.2588 0.6719 0.024 Uiso 1 1 calc R
C8 C 0.2608(5) 0.4677(3) 0.5691(2) 0.0228(10) Uani 1 1 d .
C9 C 0.3740(5) 0.3910(4) 0.5657(2) 0.0204(9) Uani 1 1 d .
H9 H 0.4581 0.4066 0.5908 0.025 Uiso 1 1 calc R
C10 C 0.3629(5) 0.2911(4) 0.5251(2) 0.0172(8) Uani 1 1 d .
H10 H 0.4404 0.2383 0.5218 0.021 Uiso 1 1 calc R
C11 C 0.2380(5) 0.2676(3) 0.48898(18) 0.0170(8) Uani 1 1 d .
C12 C 0.1263(5) 0.3483(4) 0.4938(2) 0.0237(9) Uani 1 1 d .
H12 H 0.0409 0.3332 0.4696 0.028 Uiso 1 1 calc R
C13 C 0.1382(5) 0.4486(4) 0.5328(2) 0.0278(11) Uani 1 1 d .
H13 H 0.0631 0.5039 0.5347 0.033 Uiso 1 1 calc R
C14 C 0.2184(5) 0.1600(3) 0.4435(2) 0.0206(9) Uani 1 1 d .
H14 H 0.1158 0.1391 0.4445 0.025 Uiso 1 1 calc R
C15 C 0.2566(5) 0.1903(4) 0.3677(2) 0.0209(9) Uani 1 1 d .
H15 H 0.1995 0.2600 0.3533 0.025 Uiso 1 1 calc R
C16 C 0.4138(5) 0.2190(4) 0.3562(2) 0.0249(10) Uani 1 1 d .
H16A H 0.4716 0.1518 0.3705 0.037 Uiso 1 1 calc GR
H16B H 0.4397 0.2881 0.3836 0.037 Uiso 1 1 calc GR
H16C H 0.4302 0.2353 0.3071 0.037 Uiso 1 1 calc GR
C17 C 0.2312(5) 0.1132(4) 0.2295(2) 0.0229(9) Uani 1 1 d .
C18 C 0.2012(5) 0.2263(4) 0.2052(2) 0.0249(10) Uani 1 1 d .
H18 H 0.1683 0.2852 0.2360 0.030 Uiso 1 1 calc R
C19 C 0.2198(5) 0.2517(4) 0.1357(2) 0.0245(9) Uani 1 1 d .
H19 H 0.2015 0.3289 0.1193 0.029 Uiso 1 1 calc R
C20 C 0.2647(5) 0.1663(4) 0.0900(2) 0.0248(10) Uani 1 1 d .
H20 H 0.2740 0.1838 0.0422 0.030 Uiso 1 1 calc R
C21 C 0.2960(5) 0.0553(4) 0.1145(2) 0.0244(9) Uani 1 1 d .
H21 H 0.3280 -0.0036 0.0834 0.029 Uiso 1 1 calc R
C22 C 0.2813(5) 0.0292(4) 0.1836(2) 0.0255(10) Uani 1 1 d .
H22 H 0.3057 -0.0468 0.2000 0.031 Uiso 1 1 calc R

loop_
_atom_site_aniso_label
_atom_site_aniso_U_11
_atom_site_aniso_U_22
_atom_site_aniso_U_33
_atom_site_aniso_U_23
_atom_site_aniso_U_13
_atom_site_aniso_U_12
Cl1 0.0644(9) 0.0224(5) 0.0330(6) -0.0080(5) 0.0073(6) 0.0085(6)
S1 0.0192(5) 0.0142(4) 0.0149(4) -0.0001(3) 0.0009(4) 0.0017(4)
S2 0.0567(9) 0.0256(6) 0.0195(5) -0.0004(4) 0.0064(5) -0.0170(6)
O1 0.0300(17) 0.0192(15) 0.0213(15) -0.0004(12) 0.0003(13) 0.0081(13)
O2 0.0209(17) 0.0228(16) 0.0274(17) -0.0054(13) 0.0019(13) -0.0083(13)
N11 0.0168(17) 0.0207(17) 0.0146(16) -0.0045(13) 0.0029(13) -0.0005(14)
C1 0.048(3) 0.031(2) 0.023(2) -0.0082(18) 0.000(2) -0.011(2)
C2 0.032(2) 0.021(2) 0.0146(18) 0.0000(15) 0.002(2) -0.007(2)
C3 0.023(2) 0.040(3) 0.016(2) 0.0026(19) -0.0051(18) -0.012(2)
C4 0.021(2) 0.020(2) 0.018(2) 0.0062(17) -0.0005(17) -0.0012(18)
C5 0.021(2) 0.0146(17) 0.0135(16) 0.0028(14) 0.0035(17) -0.0051(18)
C6 0.016(2) 0.022(2) 0.019(2) 0.0002(17) 0.0007(17) -0.0034(17)
C7 0.022(2) 0.021(2) 0.0165(19) -0.0004(17) 0.0059(17) -0.0008(18)
C8 0.035(3) 0.0158(18) 0.0179(18) -0.0002(16) 0.0102(18) 0.0046(18)
C9 0.022(2) 0.020(2) 0.019(2) -0.0030(17) 0.0016(17) -0.0050(17)
C10 0.022(2) 0.0152(19) 0.0139(18) 0.0025(16) 0.0016(16) 0.0022(16)
C11 0.020(2) 0.0205(18) 0.0107(16) 0.0047(14) 0.0050(17) -0.0042(18)
C12 0.020(2) 0.032(2) 0.020(2) 0.0073(19) -0.0013(18) -0.0005(19)
C13 0.029(3) 0.027(2) 0.028(3) 0.006(2) 0.006(2) 0.012(2)
C14 0.023(2) 0.0222(19) 0.0163(18) 0.0015(15) 0.0053(18) 0.0003(18)
C15 0.024(2) 0.0204(19) 0.0181(18) 0.0013(16) -0.0024(18) -0.0051(18)
C16 0.026(2) 0.031(2) 0.017(2) 0.0045(18) 0.0041(18) -0.0013(19)
C17 0.022(2) 0.031(2) 0.0156(18) 0.0062(16) -0.0035(18) -0.009(2)
C18 0.023(2) 0.027(2) 0.025(2) -0.0102(18) -0.0004(19) 0.0029(19)
C19 0.030(3) 0.0190(19) 0.024(2) 0.0029(16) -0.005(2) -0.0003(19)
C20 0.029(3) 0.029(2) 0.0159(18) -0.0003(17) -0.0027(18) -0.0057(19)
C21 0.025(2) 0.022(2) 0.026(2) -0.0057(18) -0.0019(19) -0.0036(19)
C22 0.030(2) 0.019(2) 0.027(2) 0.0008(17) -0.0009(19) -0.004(2)

loop_
_atom_type_symbol
_atom_type_description
_atom_type_scat_dispersion_real
_atom_type_scat_dispersion_imag
_atom_type_scat_source
C C 0.0033 0.0016 'International Tables Vol C Tables 4.2.6.8 and 6.1.1.4'
H H 0.0000 0.0000 'International Tables Vol C Tables 4.2.6.8 and 6.1.1.4'
Cl Cl 0.1484 0.1585 'International Tables Vol C Tables 4.2.6.8 and 6.1.1.4'
N N 0.0061 0.0033 'International Tables Vol C Tables 4.2.6.8 and 6.1.1.4'
O O 0.0106 0.0060 'International Tables Vol C Tables 4.2.6.8 and 6.1.1.4'
S S 0.1246 0.1234 'International Tables Vol C Tables 4.2.6.8 and 6.1.1.4'

loop_
_geom_angle_atom_site_label_1
_geom_angle_atom_site_label_2
_geom_angle_atom_site_label_3
_geom_angle
O1 S1 N11 104.82(19)
O1 S1 C5 109.29(19)
O2 S1 O1 120.0(2)
O2 S1 N11 106.89(19)
O2 S1 C5 108.5(2)
N11 S1 C5 106.48(17)
C17 S2 C15 103.57(19)
S1 N11 H11A 107.1
S1 N11 H11B 107.1
H11A N11 H11B 106.8
C14 N11 S1 120.9(3)
C14 N11 H11A 107.1
C14 N11 H11B 107.1
H1A C1 H1B 109.5
H1A C1 H1C 109.5
H1B C1 H1C 109.5
C2 C1 H1A 109.5
C2 C1 H1B 109.5
C2 C1 H1C 109.5
C3 C2 C1 119.9(4)
C3 C2 C7 118.5(4)
C7 C2 C1 121.5(4)
C2 C3 H3 119.4
C4 C3 C2 121.2(4)
C4 C3 H3 119.4
C3 C4 H4 120.3
C3 C4 C5 119.3(4)
C5 C4 H4 120.3
C4 C5 S1 118.7(3)
C4 C5 C6 120.6(4)
C6 C5 S1 120.1(3)
C5 C6 H6 120.2
C5 C6 C7 119.7(4)
C7 C6 H6 120.2
C2 C7 H7 119.8
C6 C7 C2 120.4(4)
C6 C7 H7 119.8
C9 C8 Cl1 118.8(4)
C13 C8 Cl1 119.1(3)
C13 C8 C9 122.0(4)
C8 C9 H9 120.5
C8 C9 C10 119.1(4)
C10 C9 H9 120.5
C9 C10 H10 119.9
C9 C10 C11 120.3(4)
C11 C10 H10 119.9
C10 C11 C12 118.6(4)
C10 C11 C14 123.2(4)
C12 C11 C14 118.3(4)
C11 C12 H12 119.4
C13 C12 C11 121.2(4)
C13 C12 H12 119.4
C8 C13 H13 120.6
C12 C13 C8 118.8(4)
C12 C13 H13 120.6
N11 C14 C11 114.7(3)
N11 C14 H14 107.4
N11 C14 C15 109.8(3)
C11 C14 H14 107.4
C11 C14 C15 109.9(3)
C15 C14 H14 107.4
S2 C15 H15 108.3
C14 C15 S2 106.6(3)
C14 C15 H15 108.3
C16 C15 S2 110.9(3)
C16 C15 C14 114.2(4)
C16 C15 H15 108.3
C15 C16 H16A 109.5
C15 C16 H16B 109.5
C15 C16 H16C 109.5
H16A C16 H16B 109.5
H16A C16 H16C 109.5
H16B C16 H16C 109.5
C18 C17 S2 124.8(3)
C22 C17 S2 116.1(3)
C22 C17 C18 119.1(4)
C17 C18 H18 120.2
C19 C18 C17 119.5(4)
C19 C18 H18 120.2
C18 C19 H19 119.6
C20 C19 C18 120.9(4)
C20 C19 H19 119.6
C19 C20 H20 120.3
C19 C20 C21 119.3(4)
C21 C20 H20 120.3
C20 C21 H21 119.7
C22 C21 C20 120.5(4)
C22 C21 H21 119.7
C17 C22 H22 119.7
C21 C22 C17 120.5(4)
C21 C22 H22 119.7

loop_
_geom_bond_atom_site_label_1
_geom_bond_atom_site_label_2
_geom_bond_distance
Cl1 C8 1.753(4)
S1 O1 1.435(3)
S1 O2 1.428(3)
S1 N11 1.640(4)
S1 C5 1.759(4)
S2 C15 1.822(4)
S2 C17 1.773(4)
N11 H11A 0.9900
N11 H11B 0.9900
N11 C14 1.460(5)
C1 H1A 0.9800
C1 H1B 0.9800
C1 H1C 0.9800
C1 C2 1.508(6)
C2 C3 1.390(7)
C2 C7 1.397(6)
C3 H3 0.9500
C3 C4 1.380(6)
C4 H4 0.9500
C4 C5 1.382(6)
C5 C6 1.383(6)
C6 H6 0.9500
C6 C7 1.387(6)
C7 H7 0.9500
C8 C9 1.383(6)
C8 C13 1.374(7)
C9 H9 0.9500
C9 C10 1.386(6)
C10 H10 0.9500
C10 C11 1.400(6)
C11 C12 1.403(6)
C11 C14 1.520(6)
C12 H12 0.9500
C12 C13 1.374(7)
C13 H13 0.9500
C14 H14 1.0000
C14 C15 1.549(5)
C15 H15 1.0000
C15 C16 1.540(6)
C16 H16A 0.9800
C16 H16B 0.9800
C16 H16C 0.9800
C17 C18 1.399(6)
C17 C22 1.388(6)
C18 H18 0.9500
C18 C19 1.386(6)
C19 H19 0.9500
C19 C20 1.380(6)
C20 H20 0.9500
C20 C21 1.381(6)
C21 H21 0.9500
C21 C22 1.377(6)
C22 H22 0.9500

loop_
_geom_torsion_atom_site_label_1
_geom_torsion_atom_site_label_2
_geom_torsion_atom_site_label_3
_geom_torsion_atom_site_label_4
_geom_torsion
Cl1 C8 C9 C10 -178.8(3)
Cl1 C8 C13 C12 -179.9(3)
S1 N11 C14 C11 82.4(4)
S1 N11 C14 C15 -153.2(3)
S1 C5 C6 C7 -166.4(3)
S2 C17 C18 C19 -176.0(4)
S2 C17 C22 C21 174.7(4)
O1 S1 N11 C14 -178.1(3)
O1 S1 C5 C4 26.3(4)
O1 S1 C5 C6 -162.4(3)
O2 S1 N11 C14 53.5(3)
O2 S1 C5 C4 158.9(3)
O2 S1 C5 C6 -29.9(4)
N11 S1 C5 C4 -86.4(3)
N11 S1 C5 C6 84.9(4)
N11 C14 C15 S2 62.1(4)
N11 C14 C15 C16 -60.8(5)
C1 C2 C3 C4 -172.6(4)
C1 C2 C7 C6 174.4(4)
C2 C3 C4 C5 -1.9(6)
C3 C2 C7 C6 -2.8(6)
C3 C4 C5 S1 168.3(3)
C3 C4 C5 C6 -2.9(6)
C4 C5 C6 C7 4.7(6)
C5 S1 N11 C14 -62.4(3)
C5 C6 C7 C2 -1.8(6)
C7 C2 C3 C4 4.7(6)
C8 C9 C10 C11 -0.9(6)
C9 C8 C13 C12 2.2(7)
C9 C10 C11 C12 1.2(6)
C9 C10 C11 C14 179.9(4)
C10 C11 C12 C13 0.2(6)
C10 C11 C14 N11 30.9(5)
C10 C11 C14 C15 -93.4(4)
C11 C12 C13 C8 -1.8(6)
C11 C14 C15 S2 -170.9(3)
C11 C14 C15 C16 66.3(5)
C12 C11 C14 N11 -150.4(4)
C12 C11 C14 C15 85.3(5)
C13 C8 C9 C10 -0.8(6)
C14 C11 C12 C13 -178.6(4)
C15 S2 C17 C18 -40.2(5)
C15 S2 C17 C22 142.7(4)
C17 S2 C15 C14 173.6(3)
C17 S2 C15 C16 -61.5(3)
C17 C18 C19 C20 1.4(7)
C18 C17 C22 C21 -2.6(7)
C18 C19 C20 C21 -2.3(7)
C19 C20 C21 C22 0.7(7)
C20 C21 C22 C17 1.7(7)
C22 C17 C18 C19 1.0(7)

loop_
_twin_individual_id
_twin_individual_mass_fraction_refined
1 0.88(11)
2 0.12(11)
